data_1512417
loop_
_publ_author_name
'Salvador Celedona'
'Mauricio Fuentealbab'
'Thierry Roisnelc'
'Jean-Rene Hamonc'
'David Carrilloa'
'Carolina Manzura'

_publ_contact_author_name
;
;
_publ_section_title
;
 Stepwise construction of a 4-hydroxyphenyl functionalized
 O,N,N-tridentate ferrocene-containing enaminone: Spectral, analytical and
 structural studies
;
_journal_name_full
;
Inorganica Chimica Acta
;
_journal_page_first 184
_journal_page_last 189
_journal_paper_doi 10.1016/j.ica.2012.04.028
_journal_volume 390
_journal_year 2012
_chemical_formula_moiety 'C19 H16 Fe O3'
_chemical_formula_sum 'C19 H16 Fe O3'
_chemical_formula_weight 348.17
_chemical_name_systematic
;
 ? 
;
_space_group_crystal_system orthorhombic
_space_group_IT_number 61
_space_group_name_Hall '-P 2ac 2ab'
_space_group_name_H-M_alt 'P b c a'
_symmetry_space_group_name_Hall '-P 2ac 2ab'
_symmetry_space_group_name_H-M 'P b c a'
_atom_sites_solution_hydrogens geom
_atom_sites_solution_primary direct
_atom_sites_solution_secondary difmap
_audit_creation_date 2011-09-02
_audit_creation_method
;
  Olex2 1.1
  (compiled 2011.09.01 svn.r1953, GUI svn.r3819)
;
_cell_angle_alpha 90.00
_cell_angle_beta 90.00
_cell_angle_gamma 90.00
_cell_formula_units_Z 8
_cell_length_a 9.7943(6)
_cell_length_b 17.2850(16)
_cell_length_c 17.4952(5)
_cell_measurement_reflns_used 13120
_cell_measurement_temperature 120
_cell_measurement_theta_max 29.2658
_cell_measurement_theta_min 2.6044
_cell_volume 2961.8(3)
_computing_cell_refinement
;
CrysAlisPro, Oxford Diffraction Ltd.,
Version 1.171.34.38 (release 10-08-2010 CrysAlis171 .NET)
(compiled Aug 10 2010,17:59:35)
;
_computing_data_collection
;
CrysAlisPro, Oxford Diffraction Ltd.,
Version 1.171.34.38 (release 10-08-2010 CrysAlis171 .NET)
(compiled Aug 10 2010,17:59:35)
;
_computing_data_reduction
;
CrysAlisPro, Oxford Diffraction Ltd.,
Version 1.171.34.38 (release 10-08-2010 CrysAlis171 .NET)
(compiled Aug 10 2010,17:59:35)
;
_computing_molecular_graphics
;
O. V. Dolomanov, L. J. Bourhis, R. J. Gildea, J. A. K. Howard and H. Puschmann,
OLEX2: a complete structure solution, refinement and analysis program.
J. Appl. Cryst. (2009). 42, 339-341.
;
_computing_publication_material
;
O. V. Dolomanov, L. J. Bourhis, R. J. Gildea, J. A. K. Howard and H. Puschmann,
OLEX2: a complete structure solution, refinement and analysis program.
J. Appl. Cryst. (2009). 42, 339-341.
;
_computing_structure_refinement
;
SHELXL, G.M. Sheldrick, Acta Cryst.
2008). A64, 112-122
;
_computing_structure_solution
;
SHELXS, G.M. Sheldrick, Acta Cryst.
(2008). A64, 112-122
;
_diffrn_ambient_temperature 120
_diffrn_detector_area_resol_mean 16.1511
_diffrn_measured_fraction_theta_full 0.999
_diffrn_measured_fraction_theta_max 0.921
_diffrn_measurement_details
;
  1 omega  -83.00   32.00   0.5000   20.0000
omega____ theta____ kappa____ phi______ frames
    -      -17.9366    0.0000  -60.0000 230

  2 omega   41.00   80.00   0.5000   20.0000
omega____ theta____ kappa____ phi______ frames
    -       18.5616 -141.0000  176.0000 78

  3 omega  -88.00   12.00   0.5000   20.0000
omega____ theta____ kappa____ phi______ frames
    -      -17.9366  -77.0000 -120.0000 200

  4 omega  -94.00  -32.00   0.5000   20.0000
omega____ theta____ kappa____ phi______ frames
    -      -17.9366  179.0000    0.0000 124

  5 omega  -88.00   12.00   0.5000   20.0000
omega____ theta____ kappa____ phi______ frames
    -      -17.9366  -77.0000   90.0000 200

  6 omega  -43.00   54.00   0.5000   20.0000
omega____ theta____ kappa____ phi______ frames
    -      -17.9366   38.0000    0.0000 194

  7 omega  -90.00  -42.00   0.5000   20.0000
omega____ theta____ kappa____ phi______ frames
    -      -17.9366  -38.0000  -90.0000 96

  8 omega   29.00   86.00   0.5000   20.0000
omega____ theta____ kappa____ phi______ frames
    -       18.5616 -141.0000  -55.0000 114
;
_diffrn_measurement_device_type 'Xcalibur, Sapphire3, Gemini ultra'
_diffrn_measurement_method '\w scans'
_diffrn_orient_matrix_UB_11 0.0109567000
_diffrn_orient_matrix_UB_12 0.0168213000
_diffrn_orient_matrix_UB_13 -0.0364599000
_diffrn_orient_matrix_UB_21 0.0172786000
_diffrn_orient_matrix_UB_22 0.0356027000
_diffrn_orient_matrix_UB_23 0.0176775000
_diffrn_orient_matrix_UB_31 0.0694742000
_diffrn_orient_matrix_UB_32 -0.0115045000
_diffrn_orient_matrix_UB_33 0.0013368000
_diffrn_radiation_monochromator graphite
_diffrn_radiation_type 'Mo K\a'
_diffrn_radiation_wavelength 0.7107
_diffrn_reflns_av_R_equivalents 0.0479
_diffrn_reflns_av_unetI/netI 0.1024
_diffrn_reflns_limit_h_max 12
_diffrn_reflns_limit_h_min -13
_diffrn_reflns_limit_k_max 23
_diffrn_reflns_limit_k_min -23
_diffrn_reflns_limit_l_max 23
_diffrn_reflns_limit_l_min -23
_diffrn_reflns_number 37603
_diffrn_reflns_theta_full 26.00
_diffrn_reflns_theta_max 29.2658
_diffrn_reflns_theta_min 2.6044
_diffrn_source 'Enhance (Mo) X-ray Source'
_exptl_absorpt_coefficient_mu 1.031
_exptl_absorpt_correction_T_max 1.00000
_exptl_absorpt_correction_T_min 0.84782
_exptl_absorpt_correction_type multi-scan
_exptl_absorpt_process_details
;
CrysAlisPro, Oxford Diffraction Ltd.,
Version 1.171.34.38 (release 10-08-2010 CrysAlis171 .NET)
(compiled Aug 10 2010,17:59:35)
Empirical absorption correction using spherical harmonics,
 implemented in SCALE3 ABSPACK scaling algorithm.
;
_exptl_crystal_colour 'clear dark red'
_exptl_crystal_colour_lustre clear
_exptl_crystal_colour_modifier dark
_exptl_crystal_colour_primary red
_exptl_crystal_density_diffrn 1.562
_exptl_crystal_density_method 'not measured'
_exptl_crystal_F_000 1440
_exptl_crystal_size_max 0.27
_exptl_crystal_size_mid 0.1
_exptl_crystal_size_min 0.04
_refine_diff_density_max 0.382
_refine_diff_density_min -0.349
_refine_diff_density_rms 0.064
_refine_ls_extinction_method none
_refine_ls_goodness_of_fit_ref 1.052
_refine_ls_hydrogen_treatment constr
_refine_ls_matrix_type full
_refine_ls_number_parameters 210
_refine_ls_number_reflns 3744
_refine_ls_number_restraints 0
_refine_ls_restrained_S_all 1.052
_refine_ls_R_factor_all 0.0411
_refine_ls_R_factor_gt 0.0312
_refine_ls_shift/su_max 0.001
_refine_ls_shift/su_mean 0.000
_refine_ls_structure_factor_coef Fsqd
_refine_ls_weighting_details 'calc w=1/[\s^2^(Fo^2^)+(0.0281P)^2^+1.9196P] where P=(Fo^2^+2Fc^2^)/3'
_refine_ls_weighting_scheme calc
_refine_ls_wR_factor_gt 0.0679
_refine_ls_wR_factor_ref 0.0724
_reflns_number_gt 3210
_reflns_number_total 3744
_reflns_threshold_expression >2sigma(I)
_cod_data_source_file ICA-2012-390-184-189-3.cif
_cod_data_source_block complex3
_cod_database_code 1512417

loop_
_space_group_symop_id
_space_group_symop_operation_xyz
1 'x, y, z'
2 '-x+1/2, -y, z+1/2'
3 'x+1/2, -y+1/2, -z'
4 '-x, y+1/2, -z+1/2'
5 '-x, -y, -z'
6 'x-1/2, y, -z-1/2'
7 '-x-1/2, y-1/2, z'
8 'x, -y-1/2, z-1/2'

loop_
_atom_site_label
_atom_site_type_symbol
_atom_site_fract_x
_atom_site_fract_y
_atom_site_fract_z
_atom_site_U_iso_or_equiv
_atom_site_adp_type
_atom_site_occupancy
_atom_site_symmetry_multiplicity
_atom_site_calc_flag
_atom_site_refinement_flags
Fe1 Fe 0.51930(2) 0.240512(13) 0.636745(13) 0.01357(7) Uani 1 1 d .
O1 O 0.53455(12) 0.45048(7) 0.62457(6) 0.0176(2) Uani 1 1 d .
O2 O 0.70306(12) 0.53673(7) 0.56010(6) 0.0220(3) Uani 1 1 d .
H2 H 0.6469 0.5219 0.5933 0.033 Uiso 1 1 calc R
O3 O 1.06245(12) 0.57144(7) 0.26680(6) 0.0206(3) Uani 1 1 d .
H3 H 1.0296 0.5637 0.2231 0.031 Uiso 1 1 calc R
C8 C 0.31546(16) 0.23623(9) 0.60957(9) 0.0167(3) Uani 1 1 d .
H8 H 0.2458 0.2094 0.6365 0.020 Uiso 1 1 calc R
C11 C 0.54261(15) 0.40344(9) 0.56869(9) 0.0138(3) Uani 1 1 d .
C6 C 0.46423(15) 0.33153(9) 0.56994(9) 0.0143(3) Uani 1 1 d .
C17 C 0.97015(16) 0.55071(9) 0.32038(9) 0.0161(3) Uani 1 1 d .
C12 C 0.62537(16) 0.42117(9) 0.50425(9) 0.0153(3) Uani 1 1 d .
H12 H 0.6270 0.3866 0.4620 0.018 Uiso 1 1 calc R
C9 C 0.39516(16) 0.20583(9) 0.54857(9) 0.0173(3) Uani 1 1 d .
H9 H 0.3878 0.1551 0.5280 0.021 Uiso 1 1 calc R
C19 C 0.90035(17) 0.56085(9) 0.45165(9) 0.0191(3) Uani 1 1 d .
H19 H 0.9123 0.5826 0.5011 0.023 Uiso 1 1 calc R
C10 C 0.48739(16) 0.26380(9) 0.52362(9) 0.0157(3) Uani 1 1 d .
H10 H 0.5525 0.2589 0.4837 0.019 Uiso 1 1 calc R
C16 C 0.85997(16) 0.50220(9) 0.30572(9) 0.0166(3) Uani 1 1 d .
H16 H 0.8442 0.4837 0.2553 0.020 Uiso 1 1 calc R
C15 C 0.77335(16) 0.48080(9) 0.36449(9) 0.0158(3) Uani 1 1 d .
H15 H 0.7000 0.4463 0.3545 0.019 Uiso 1 1 calc R
C18 C 0.98915(17) 0.58025(10) 0.39374(9) 0.0197(3) Uani 1 1 d .
H18 H 1.0637 0.6139 0.4038 0.024 Uiso 1 1 calc R
C3 C 0.54248(18) 0.17639(10) 0.73401(9) 0.0214(4) Uani 1 1 d .
H3A H 0.4721 0.1499 0.7607 0.026 Uiso 1 1 calc R
C5 C 0.71712(18) 0.20362(11) 0.65037(10) 0.0250(4) Uani 1 1 d .
H5 H 0.7837 0.1987 0.6112 0.030 Uiso 1 1 calc R
C14 C 0.79248(16) 0.50934(9) 0.43838(9) 0.0149(3) Uani 1 1 d .
C1 C 0.69214(18) 0.27081(10) 0.69532(11) 0.0260(4) Uani 1 1 d .
H1 H 0.7397 0.3186 0.6916 0.031 Uiso 1 1 calc R
C7 C 0.35782(16) 0.31346(9) 0.62328(9) 0.0146(3) Uani 1 1 d .
H7 H 0.3220 0.3472 0.6611 0.017 Uiso 1 1 calc R
C4 C 0.62472(18) 0.14539(10) 0.67458(10) 0.0224(4) Uani 1 1 d .
H4 H 0.6188 0.0944 0.6545 0.027 Uiso 1 1 calc R
C13 C 0.70314(16) 0.48739(9) 0.50189(8) 0.0154(3) Uani 1 1 d .
C2 C 0.58401(19) 0.25412(10) 0.74652(10) 0.0236(4) Uani 1 1 d .
H2A H 0.5460 0.2888 0.7828 0.028 Uiso 1 1 calc R

loop_
_atom_site_aniso_label
_atom_site_aniso_U_11
_atom_site_aniso_U_22
_atom_site_aniso_U_33
_atom_site_aniso_U_23
_atom_site_aniso_U_13
_atom_site_aniso_U_12
Fe1 0.01453(12) 0.01143(12) 0.01476(12) 0.00007(8) -0.00061(8) -0.00064(8)
O1 0.0232(6) 0.0149(6) 0.0148(5) -0.0016(4) 0.0021(4) -0.0023(4)
O2 0.0273(7) 0.0207(6) 0.0178(6) -0.0045(5) 0.0056(5) -0.0076(5)
O3 0.0218(6) 0.0269(6) 0.0129(6) 0.0016(5) 0.0015(5) -0.0063(5)
C8 0.0133(8) 0.0199(8) 0.0170(8) -0.0014(6) 0.0003(6) -0.0029(6)
C11 0.0137(7) 0.0132(7) 0.0146(7) 0.0017(6) -0.0030(6) 0.0025(5)
C6 0.0161(8) 0.0151(7) 0.0115(7) 0.0013(6) -0.0015(6) -0.0001(6)
C17 0.0184(8) 0.0152(8) 0.0147(7) 0.0040(6) 0.0015(6) 0.0021(6)
C12 0.0170(8) 0.0138(7) 0.0152(7) 0.0006(6) 0.0006(6) 0.0015(6)
C9 0.0178(8) 0.0165(8) 0.0175(8) -0.0039(6) -0.0015(6) -0.0027(6)
C19 0.0231(9) 0.0198(8) 0.0145(8) -0.0009(6) -0.0014(6) -0.0034(6)
C10 0.0167(8) 0.0175(8) 0.0130(7) -0.0012(6) 0.0013(6) -0.0004(6)
C16 0.0197(8) 0.0169(8) 0.0133(7) -0.0009(6) -0.0012(6) 0.0016(6)
C15 0.0167(8) 0.0127(7) 0.0180(8) 0.0002(6) -0.0011(6) -0.0013(6)
C18 0.0211(8) 0.0214(8) 0.0167(8) 0.0012(6) -0.0018(6) -0.0067(6)
C3 0.0265(9) 0.0199(8) 0.0178(8) 0.0050(6) -0.0020(7) 0.0022(7)
C5 0.0182(9) 0.0284(10) 0.0283(9) 0.0056(7) -0.0025(7) 0.0055(7)
C14 0.0166(7) 0.0119(7) 0.0163(7) 0.0020(6) 0.0001(6) 0.0007(6)
C1 0.0228(9) 0.0228(9) 0.0324(10) 0.0056(8) -0.0139(8) -0.0048(7)
C7 0.0133(7) 0.0160(8) 0.0144(7) -0.0005(6) -0.0004(6) 0.0015(6)
C4 0.0265(9) 0.0163(8) 0.0244(9) 0.0022(7) -0.0032(7) 0.0062(7)
C13 0.0171(8) 0.0156(8) 0.0134(7) 0.0007(6) -0.0015(6) 0.0012(6)
C2 0.0319(10) 0.0197(8) 0.0193(8) -0.0015(7) -0.0108(7) 0.0037(7)

loop_
_atom_type_symbol
_atom_type_description
_atom_type_scat_dispersion_real
_atom_type_scat_dispersion_imag
_atom_type_scat_source
C C 0.0033 0.0016 'International Tables Vol C Tables 4.2.6.8 and 6.1.1.4'
H H 0.0000 0.0000 'International Tables Vol C Tables 4.2.6.8 and 6.1.1.4'
Fe Fe 0.3463 0.8444 'International Tables Vol C Tables 4.2.6.8 and 6.1.1.4'
O O 0.0106 0.0060 'International Tables Vol C Tables 4.2.6.8 and 6.1.1.4'

loop_
_geom_angle_atom_site_label_1
_geom_angle_atom_site_label_2
_geom_angle_atom_site_label_3
_geom_angle
C8 Fe1 C9 40.54(6)
C6 Fe1 C8 68.71(6)
C6 Fe1 C9 68.71(6)
C6 Fe1 C10 41.43(6)
C6 Fe1 C3 158.13(7)
C6 Fe1 C5 123.88(7)
C6 Fe1 C1 108.01(7)
C6 Fe1 C7 41.25(6)
C6 Fe1 C4 159.96(7)
C6 Fe1 C2 122.38(7)
C10 Fe1 C8 68.55(6)
C10 Fe1 C9 40.49(6)
C10 Fe1 C5 108.53(7)
C10 Fe1 C1 124.12(7)
C10 Fe1 C4 123.18(7)
C3 Fe1 C8 106.33(7)
C3 Fe1 C9 122.21(7)
C3 Fe1 C10 158.47(7)
C3 Fe1 C5 68.29(7)
C3 Fe1 C1 68.28(7)
C3 Fe1 C4 40.59(7)
C5 Fe1 C8 158.89(7)
C5 Fe1 C9 123.72(7)
C1 Fe1 C8 158.30(7)
C1 Fe1 C9 160.11(7)
C1 Fe1 C5 40.63(7)
C1 Fe1 C4 68.11(7)
C7 Fe1 C8 40.58(6)
C7 Fe1 C9 68.53(6)
C7 Fe1 C10 69.34(6)
C7 Fe1 C3 121.23(7)
C7 Fe1 C5 159.80(7)
C7 Fe1 C1 122.81(7)
C7 Fe1 C4 157.61(7)
C4 Fe1 C8 122.35(7)
C4 Fe1 C9 107.84(7)
C4 Fe1 C5 40.43(7)
C2 Fe1 C8 121.68(7)
C2 Fe1 C9 157.91(7)
C2 Fe1 C10 159.77(7)
C2 Fe1 C3 40.76(7)
C2 Fe1 C5 68.45(7)
C2 Fe1 C1 40.61(8)
C2 Fe1 C7 106.22(7)
C2 Fe1 C4 68.38(7)
C9 C8 Fe1 69.73(9)
C7 C8 Fe1 69.06(9)
C7 C8 C9 108.30(14)
O1 C11 C6 119.93(14)
O1 C11 C12 120.41(14)
C12 C11 C6 119.65(14)
C11 C6 Fe1 121.85(11)
C10 C6 Fe1 69.70(9)
C10 C6 C11 126.85(14)
C7 C6 Fe1 69.51(9)
C7 C6 C11 125.25(14)
C7 C6 C10 107.66(13)
O3 C17 C16 123.46(14)
O3 C17 C18 116.91(14)
C16 C17 C18 119.62(14)
C13 C12 C11 121.25(14)
C8 C9 Fe1 69.73(9)
C10 C9 Fe1 69.38(9)
C10 C9 C8 108.63(14)
C18 C19 C14 120.61(15)
C6 C10 Fe1 68.87(9)
C9 C10 Fe1 70.13(9)
C9 C10 C6 107.49(14)
C15 C16 C17 120.01(15)
C16 C15 C14 120.75(15)
C19 C18 C17 120.27(15)
C4 C3 Fe1 70.00(9)
C4 C3 C2 107.89(16)
C2 C3 Fe1 69.34(10)
C1 C5 Fe1 69.43(10)
C4 C5 Fe1 69.70(10)
C4 C5 C1 107.72(16)
C19 C14 C13 119.31(14)
C15 C14 C19 118.63(14)
C15 C14 C13 122.06(14)
C5 C1 Fe1 69.94(10)
C2 C1 Fe1 69.28(10)
C2 C1 C5 108.16(16)
C8 C7 Fe1 70.37(9)
C8 C7 C6 107.92(13)
C6 C7 Fe1 69.24(9)
C3 C4 Fe1 69.41(9)
C5 C4 Fe1 69.88(10)
C5 C4 C3 108.22(16)
O2 C13 C12 120.73(14)
O2 C13 C14 114.56(13)
C12 C13 C14 124.70(14)
C3 C2 Fe1 69.90(9)
C1 C2 Fe1 70.11(10)
C1 C2 C3 108.01(16)

loop_
_geom_bond_atom_site_label_1
_geom_bond_atom_site_label_2
_geom_bond_distance
Fe1 C8 2.0536(16)
Fe1 C6 2.0326(15)
Fe1 C9 2.0537(16)
Fe1 C10 2.0437(16)
Fe1 C3 2.0434(16)
Fe1 C5 2.0537(17)
Fe1 C1 2.0470(17)
Fe1 C7 2.0363(15)
Fe1 C4 2.0513(16)
Fe1 C2 2.0360(17)
O1 C11 1.2740(18)
O2 C13 1.3283(18)
O3 C17 1.3507(19)
C8 C9 1.423(2)
C8 C7 1.418(2)
C11 C6 1.461(2)
C11 C12 1.422(2)
C6 C10 1.442(2)
C6 C7 1.433(2)
C17 C16 1.390(2)
C17 C18 1.394(2)
C12 C13 1.375(2)
C9 C10 1.418(2)
C19 C18 1.377(2)
C19 C14 1.401(2)
C16 C15 1.383(2)
C15 C14 1.396(2)
C3 C4 1.420(2)
C3 C2 1.421(2)
C5 C1 1.424(3)
C5 C4 1.418(3)
C14 C13 1.464(2)
C1 C2 1.417(3)

loop_
_geom_hbond_atom_site_label_D
_geom_hbond_atom_site_label_H
_geom_hbond_atom_site_label_A
_geom_hbond_distance_DH
_geom_hbond_distance_HA
_geom_hbond_distance_DA
_geom_hbond_angle_DHA
_geom_hbond_site_symmetry_A
O2 H2 O1 0.84 1.74 2.4937(16) 148.0 .
O3 H3 O1 0.84 1.85 2.6904(16) 176.9 2_664
